data_7052600
loop_
_publ_author_name
'Sa\~nudo, E. C.'
'Font-Bardia, M.'
'Solans, X.'
'Laye, R. H.'

_publ_section_title
;
 Hexanuclear Fe(iii) complexes and their thermal decomposition into an
 undecanuclear species
;
_journal_issue 4
_journal_name_full 'New Journal of Chemistry'
_journal_page_first 842
_journal_paper_doi 10.1039/c0nj00621a
_journal_volume 35
_journal_year 2011
_chemical_formula_moiety 'C90 H94 Fe6 N2 O26, C H2 Cl2'
_chemical_formula_sum 'C91 H98 Cl2 Fe6 N2 O26'
_chemical_formula_weight 2041.71
_chemical_name_systematic
;
?
;
_space_group_IT_number 2
_symmetry_cell_setting triclinic
_symmetry_space_group_name_Hall '-P 1'
_symmetry_space_group_name_H-M 'P -1'
_atom_sites_solution_hydrogens geom
_atom_sites_solution_primary direct
_atom_sites_solution_secondary difmap
_audit_creation_method SHELXL-97
_cell_angle_alpha 62.05(2)
_cell_angle_beta 79.37(3)
_cell_angle_gamma 86.90(3)
_cell_formula_units_Z 1
_cell_length_a 13.542(8)
_cell_length_b 14.271(6)
_cell_length_c 14.801(6)
_cell_measurement_reflns_used 1587
_cell_measurement_temperature 293(2)
_cell_measurement_theta_max 31
_cell_measurement_theta_min 3
_cell_volume 2482(2)
_computing_structure_refinement 'SHELXL-97 (Sheldrick, 1997)'
_diffrn_ambient_temperature 293(2)
_diffrn_measured_fraction_theta_full 0.875
_diffrn_measured_fraction_theta_max 0.875
_diffrn_measurement_device_type 'MAR345 with image plate detector'
_diffrn_measurement_method 'phi scan'
_diffrn_radiation_monochromator graphite
_diffrn_radiation_source 'fine-focus sealed tube'
_diffrn_radiation_type MoK\a
_diffrn_radiation_wavelength 0.71073
_diffrn_reflns_av_R_equivalents 0.0618
_diffrn_reflns_av_sigmaI/netI 0.0650
_diffrn_reflns_limit_h_max 20
_diffrn_reflns_limit_h_min -16
_diffrn_reflns_limit_k_max 17
_diffrn_reflns_limit_k_min -21
_diffrn_reflns_limit_l_max 21
_diffrn_reflns_limit_l_min -21
_diffrn_reflns_number 24639
_diffrn_reflns_theta_full 30.00
_diffrn_reflns_theta_max 30.00
_diffrn_reflns_theta_min 2.74
_exptl_absorpt_coefficient_mu 0.979
_exptl_absorpt_correction_T_max 0.5
_exptl_absorpt_correction_T_min 0.5
_exptl_absorpt_correction_type empirical
_exptl_absorpt_process_details SADABS
_exptl_crystal_density_diffrn 1.366
_exptl_crystal_density_method 'not measured'
_exptl_crystal_description prism
_exptl_crystal_F_000 1056
_exptl_crystal_size_max 0.2
_exptl_crystal_size_mid 0.1
_exptl_crystal_size_min 0.1
_refine_diff_density_max 0.412
_refine_diff_density_min -0.289
_refine_diff_density_rms 0.039
_refine_ls_extinction_method none
_refine_ls_goodness_of_fit_ref 0.869
_refine_ls_hydrogen_treatment constr
_refine_ls_matrix_type full
_refine_ls_number_parameters 594
_refine_ls_number_reflns 12640
_refine_ls_number_restraints 0
_refine_ls_restrained_S_all 0.869
_refine_ls_R_factor_all 0.0804
_refine_ls_R_factor_gt 0.0379
_refine_ls_shift/su_max 0.001
_refine_ls_shift/su_mean 0.000
_refine_ls_structure_factor_coef Fsqd
_refine_ls_weighting_details 'calc w=1/[\s^2^(Fo^2^)+(0.0318P)^2^+0.0000P] where P=(Fo^2^+2Fc^2^)/3'
_refine_ls_weighting_scheme calc
_refine_ls_wR_factor_gt 0.0737
_refine_ls_wR_factor_ref 0.0820
_reflns_number_gt 7284
_reflns_number_total 12640
_reflns_threshold_expression >2sigma(I)
_cod_data_source_file c0nj00621a.txt
_cod_data_source_block cslm73b_complex4
_cod_original_sg_symbol_H-M P-1
_cod_database_code 7052600

loop_
_symmetry_equiv_pos_as_xyz
'x, y, z'
'-x, -y, -z'

loop_
_atom_site_label
_atom_site_type_symbol
_atom_site_fract_x
_atom_site_fract_y
_atom_site_fract_z
_atom_site_U_iso_or_equiv
_atom_site_adp_type
_atom_site_occupancy
_atom_site_symmetry_multiplicity
_atom_site_calc_flag
_atom_site_refinement_flags
_atom_site_disorder_assembly
_atom_site_disorder_group
Fe1 Fe 0.51029(2) 0.14138(2) 0.56241(2) 0.04855(8) Uani 1 1 d . . .
Fe2 Fe 0.73289(2) 0.07052(2) 0.61721(2) 0.04764(8) Uani 1 1 d . . .
Fe3 Fe 0.66623(2) -0.05535(2) 0.52712(2) 0.04818(8) Uani 1 1 d . . .
O1 O 0.62631(10) 0.06579(10) 0.55214(11) 0.0481(3) Uani 1 1 d . . .
O2 O 0.42275(10) 0.03097(10) 0.57047(11) 0.0510(3) Uani 1 1 d . . .
O3 O 0.75418(10) -0.07256(11) 0.62849(12) 0.0546(4) Uani 1 1 d . . .
O11 O 0.77425(11) 0.04540(12) 0.40579(12) 0.0571(4) Uani 1 1 d . . .
O12 O 0.82472(11) 0.14125(12) 0.47500(13) 0.0613(4) Uani 1 1 d . . .
O21 O 0.52676(12) 0.23580(12) 0.40497(13) 0.0631(4) Uani 1 1 d . . .
O22 O 0.44286(12) 0.15264(12) 0.34826(12) 0.0647(4) Uani 1 1 d . . .
O31 O 0.49168(11) 0.06896(13) 0.71999(13) 0.0638(4) Uani 1 1 d . . .
O32 O 0.64197(11) 0.01289(12) 0.76059(12) 0.0566(4) Uani 1 1 d . . .
O41 O 0.38071(11) 0.21981(12) 0.57261(13) 0.0603(4) Uani 1 1 d . . .
O42 O 0.27782(11) 0.17997(12) 0.49242(12) 0.0583(4) Uani 1 1 d . . .
O51 O 0.58095(12) 0.26522(12) 0.56093(14) 0.0678(4) Uani 1 1 d . . .
O52 O 0.73003(11) 0.21383(12) 0.61405(12) 0.0591(4) Uani 1 1 d . . .
N1 N 0.86451(13) 0.01791(14) 0.70070(15) 0.0577(5) Uani 1 1 d . . .
C1 C 0.82644(17) -0.13941(17) 0.68177(19) 0.0599(6) Uani 1 1 d . . .
H1 H 0.8873 -0.1366 0.6329 0.072 Uiso 1 1 calc R . .
C2 C 0.85008(18) -0.09977(18) 0.7570(2) 0.0646(6) Uani 1 1 d . . .
H2A H 0.7951 -0.1203 0.8157 0.078 Uiso 1 1 calc R . .
H2B H 0.9105 -0.1318 0.7833 0.078 Uiso 1 1 calc R . .
C3 C 0.7813(2) -0.25255(18) 0.7448(2) 0.0767(8) Uani 1 1 d . . .
H3A H 0.7332 -0.2578 0.8036 0.115 Uiso 1 1 calc R . .
H3B H 0.8338 -0.3012 0.7686 0.115 Uiso 1 1 calc R . .
H3C H 0.7486 -0.2697 0.7019 0.115 Uiso 1 1 calc R . .
C4 C 0.95910(17) 0.0497(2) 0.6297(2) 0.0721(7) Uani 1 1 d . . .
H4A H 0.9655 0.1258 0.5926 0.108 Uiso 1 1 calc R . .
H4B H 0.9618 0.0223 0.5812 0.108 Uiso 1 1 calc R . .
H4C H 1.0131 0.0223 0.6679 0.108 Uiso 1 1 calc R . .
C5 C 0.8594(2) 0.0553(2) 0.7786(2) 0.0754(7) Uani 1 1 d . . .
H5A H 0.9119 0.0247 0.8183 0.113 Uiso 1 1 calc R . .
H5B H 0.7953 0.0345 0.8243 0.113 Uiso 1 1 calc R . .
H5C H 0.8676 0.1313 0.7442 0.113 Uiso 1 1 calc R . .
C11 C 0.81851(16) 0.12442(18) 0.39931(19) 0.0574(5) Uani 1 1 d . . .
C12 C 0.86684(17) 0.20348(18) 0.2935(2) 0.0603(6) Uani 1 1 d . . .
C13 C 0.92822(18) 0.28623(19) 0.2805(2) 0.0675(6) Uani 1 1 d . . .
H13 H 0.9401 0.2918 0.3377 0.081 Uiso 1 1 calc R . .
C14 C 0.97152(19) 0.3606(2) 0.1793(2) 0.0774(8) Uani 1 1 d . . .
H14 H 1.0138 0.4156 0.1682 0.093 Uiso 1 1 calc R . .
C15 C 0.9492(2) 0.3499(2) 0.0925(2) 0.0866(8) Uani 1 1 d . . .
H15 H 0.9746 0.4017 0.0254 0.104 Uiso 1 1 calc R . .
C16 C 0.8953(2) 0.2714(2) 0.1043(2) 0.0786(7) Uani 1 1 d . . .
C17 C 0.85151(19) 0.1972(2) 0.2070(2) 0.0681(6) Uani 1 1 d . . .
H17 H 0.8107 0.1418 0.2163 0.082 Uiso 1 1 calc R . .
C18 C 0.8663(3) 0.2685(3) 0.0119(2) 0.1041(10) Uani 1 1 d . . .
H18A H 0.7970 0.2456 0.0283 0.156 Uiso 1 1 calc R . .
H18B H 0.9076 0.2199 -0.0047 0.156 Uiso 1 1 calc R . .
H18C H 0.8758 0.3382 -0.0467 0.156 Uiso 1 1 calc R . .
C21 C 0.50140(17) 0.22416(17) 0.33398(18) 0.0542(5) Uani 1 1 d . . .
C22 C 0.54642(17) 0.29914(17) 0.22272(19) 0.0586(6) Uani 1 1 d . . .
C23 C 0.5184(2) 0.2877(2) 0.1425(2) 0.0696(7) Uani 1 1 d . . .
H23 H 0.4724 0.2341 0.1575 0.084 Uiso 1 1 calc R . .
C24 C 0.5593(2) 0.3565(2) 0.0404(2) 0.0808(8) Uani 1 1 d . . .
H24 H 0.5407 0.3489 -0.0133 0.097 Uiso 1 1 calc R . .
C25 C 0.6262(2) 0.4350(2) 0.0179(2) 0.0797(8) Uani 1 1 d . . .
H25 H 0.6518 0.4811 -0.0513 0.096 Uiso 1 1 calc R . .
C26 C 0.65721(19) 0.4484(2) 0.0942(2) 0.0721(7) Uani 1 1 d . . .
C27 C 0.61400(18) 0.37898(18) 0.2008(2) 0.0665(6) Uani 1 1 d . . .
H27 H 0.6315 0.3879 0.2543 0.080 Uiso 1 1 calc R . .
C28 C 0.7268(2) 0.5351(2) 0.0688(2) 0.0949(9) Uani 1 1 d . . .
H28A H 0.7843 0.5356 0.0197 0.142 Uiso 1 1 calc R . .
H28B H 0.7480 0.5255 0.1309 0.142 Uiso 1 1 calc R . .
H28C H 0.6939 0.6013 0.0390 0.142 Uiso 1 1 calc R . .
C31 C 0.54954(18) 0.01499(18) 0.78255(19) 0.0571(5) Uani 1 1 d . . .
C32 C 0.50037(18) -0.05487(18) 0.89483(19) 0.0601(6) Uani 1 1 d . . .
C33 C 0.39828(19) -0.0645(2) 0.9226(2) 0.0722(7) Uani 1 1 d . . .
H33 H 0.3583 -0.0302 0.8723 0.087 Uiso 1 1 calc R . .
C34 C 0.3540(2) -0.1253(2) 1.0255(2) 0.0814(8) Uani 1 1 d . . .
H34 H 0.2844 -0.1284 1.0443 0.098 Uiso 1 1 calc R . .
C35 C 0.4091(2) -0.1790(2) 1.0977(2) 0.0812(8) Uani 1 1 d . . .
H35 H 0.3775 -0.2191 1.1663 0.097 Uiso 1 1 calc R . .
C36 C 0.5116(2) -0.1768(2) 1.0734(2) 0.0715(7) Uani 1 1 d . . .
C37 C 0.55570(19) -0.11072(19) 0.9684(2) 0.0660(6) Uani 1 1 d . . .
H37 H 0.6254 -0.1058 0.9497 0.079 Uiso 1 1 calc R . .
C38 C 0.5768(2) -0.2327(2) 1.1550(2) 0.0917(9) Uani 1 1 d . . .
H38A H 0.5856 -0.1894 1.1870 0.138 Uiso 1 1 calc R . .
H38B H 0.6412 -0.2444 1.1228 0.138 Uiso 1 1 calc R . .
H38C H 0.5451 -0.2996 1.2069 0.138 Uiso 1 1 calc R . .
C41 C 0.29910(16) 0.22528(16) 0.54178(18) 0.0530(5) Uani 1 1 d . . .
C42 C 0.21951(16) 0.29393(18) 0.56311(19) 0.0599(6) Uani 1 1 d . . .
C43 C 0.12418(18) 0.2932(2) 0.5477(2) 0.0703(7) Uani 1 1 d . . .
H73 H 0.1062 0.2495 0.5221 0.084 Uiso 1 1 calc R . .
C44 C 0.0534(2) 0.3564(2) 0.5697(2) 0.0867(9) Uani 1 1 d . . .
H44 H -0.0126 0.3553 0.5604 0.104 Uiso 1 1 calc R . .
C45 C 0.0844(2) 0.4216(2) 0.6060(2) 0.0855(8) Uani 1 1 d . . .
H45 H 0.0359 0.4631 0.6216 0.103 Uiso 1 1 calc R . .
C46 C 0.1811(2) 0.4311(2) 0.6216(2) 0.0786(8) Uani 1 1 d . . .
C47 C 0.24519(19) 0.36042(18) 0.60271(19) 0.0668(6) Uani 1 1 d . . .
H47 H 0.3097 0.3566 0.6172 0.080 Uiso 1 1 calc R . .
C48 C 0.2152(3) 0.5005(2) 0.6627(3) 0.1020(10) Uani 1 1 d . . .
H48A H 0.2116 0.4600 0.7365 0.153 Uiso 1 1 calc R . .
H48B H 0.1724 0.5599 0.6478 0.153 Uiso 1 1 calc R . .
H48C H 0.2833 0.5256 0.6299 0.153 Uiso 1 1 calc R . .
C51 C 0.65606(17) 0.27584(17) 0.59365(18) 0.0542(5) Uani 1 1 d . . .
C52 C 0.65827(16) 0.36749(16) 0.61687(18) 0.0541(5) Uani 1 1 d . . .
C53 C 0.57596(17) 0.43280(17) 0.60604(18) 0.0600(6) Uani 1 1 d . . .
H53 H 0.5227 0.4216 0.5802 0.072 Uiso 1 1 calc R . .
C54 C 0.57211(18) 0.51258(18) 0.63261(19) 0.0637(6) Uani 1 1 d . . .
H54 H 0.5184 0.5576 0.6217 0.076 Uiso 1 1 calc R . .
C55 C 0.64944(18) 0.52578(18) 0.6762(2) 0.0639(6) Uani 1 1 d . . .
H55 H 0.6455 0.5781 0.6972 0.077 Uiso 1 1 calc R . .
C56 C 0.73163(17) 0.46289(17) 0.68867(18) 0.0580(6) Uani 1 1 d . . .
C57 C 0.73517(17) 0.38407(17) 0.65689(17) 0.0557(5) Uani 1 1 d . . .
H57 H 0.7911 0.3421 0.6632 0.067 Uiso 1 1 calc R . .
C58 C 0.81542(18) 0.4764(2) 0.7369(2) 0.0696(7) Uani 1 1 d . . .
H58A H 0.8632 0.5300 0.6840 0.104 Uiso 1 1 calc R . .
H58B H 0.8483 0.4104 0.7682 0.104 Uiso 1 1 calc R . .
H58C H 0.7880 0.4973 0.7890 0.104 Uiso 1 1 calc R . .
Cl1 Cl 0.12728(14) 0.04599(16) 0.87960(18) 0.1272(7) Uani 0.50 1 d P . .
Cl2 Cl 0.13207(14) 0.21887(17) 0.93615(15) 0.1192(6) Uani 0.50 1 d P . .
C6 C 0.1110(6) 0.1702(5) 0.8607(6) 0.126(3) Uani 0.50 1 d P . .
H6A H 0.1510 0.2149 0.7930 0.151 Uiso 0.50 1 calc PR . .
H6B H 0.0413 0.1842 0.8529 0.151 Uiso 0.50 1 calc PR . .

loop_
_atom_site_aniso_label
_atom_site_aniso_U_11
_atom_site_aniso_U_22
_atom_site_aniso_U_33
_atom_site_aniso_U_23
_atom_site_aniso_U_13
_atom_site_aniso_U_12
Fe1 0.04862(16) 0.04512(16) 0.0567(2) -0.02720(15) -0.01176(14) 0.00486(13)
Fe2 0.04612(16) 0.04421(16) 0.05587(19) -0.02601(15) -0.00958(13) 0.00253(12)
Fe3 0.04668(16) 0.04374(16) 0.0570(2) -0.02603(15) -0.00925(14) 0.00224(13)
O1 0.0458(7) 0.0455(7) 0.0549(9) -0.0254(7) -0.0080(6) 0.0019(6)
O2 0.0481(7) 0.0453(8) 0.0624(10) -0.0277(7) -0.0097(7) 0.0025(6)
O3 0.0527(8) 0.0471(8) 0.0671(10) -0.0280(8) -0.0156(7) 0.0060(7)
O11 0.0564(9) 0.0567(9) 0.0617(10) -0.0318(8) -0.0061(7) -0.0011(7)
O12 0.0599(9) 0.0560(9) 0.0694(11) -0.0312(8) -0.0085(8) -0.0018(7)
O21 0.0669(10) 0.0521(9) 0.0686(11) -0.0264(8) -0.0120(8) -0.0028(7)
O22 0.0675(10) 0.0594(9) 0.0668(11) -0.0285(9) -0.0120(8) -0.0046(8)
O31 0.0580(9) 0.0733(11) 0.0657(11) -0.0377(9) -0.0122(8) 0.0125(8)
O32 0.0576(9) 0.0580(9) 0.0548(10) -0.0264(8) -0.0124(7) 0.0050(7)
O41 0.0586(9) 0.0591(9) 0.0749(11) -0.0395(9) -0.0182(8) 0.0102(8)
O42 0.0545(8) 0.0538(9) 0.0752(11) -0.0352(9) -0.0191(8) 0.0086(7)
O51 0.0712(10) 0.0578(10) 0.0884(13) -0.0418(10) -0.0268(9) 0.0075(8)
O52 0.0577(9) 0.0529(9) 0.0741(11) -0.0346(8) -0.0153(8) 0.0039(7)
N1 0.0553(11) 0.0557(11) 0.0702(13) -0.0343(10) -0.0159(9) 0.0001(9)
C1 0.0609(14) 0.0494(12) 0.0753(17) -0.0323(12) -0.0199(12) 0.0121(11)
C2 0.0593(13) 0.0603(14) 0.0738(17) -0.0291(13) -0.0198(12) 0.0110(11)
C3 0.0864(18) 0.0571(15) 0.089(2) -0.0280(14) -0.0404(15) 0.0098(13)
C4 0.0541(13) 0.0756(17) 0.091(2) -0.0405(15) -0.0180(13) 0.0035(12)
C5 0.0786(17) 0.0776(17) 0.087(2) -0.0462(16) -0.0369(15) 0.0131(14)
C11 0.0519(13) 0.0548(13) 0.0634(15) -0.0269(12) -0.0074(11) 0.0009(10)
C12 0.0552(13) 0.0530(13) 0.0684(16) -0.0262(12) -0.0088(11) 0.0077(10)
C13 0.0689(15) 0.0605(14) 0.0685(17) -0.0281(14) -0.0073(13) 0.0018(12)
C14 0.0680(16) 0.0582(15) 0.090(2) -0.0234(15) -0.0052(15) -0.0074(12)
C15 0.103(2) 0.0691(18) 0.0630(19) -0.0153(15) -0.0013(16) -0.0002(16)
C16 0.094(2) 0.0710(18) 0.0618(18) -0.0242(15) -0.0112(15) -0.0005(15)
C17 0.0663(15) 0.0652(15) 0.0665(17) -0.0250(14) -0.0107(12) -0.0069(12)
C18 0.113(3) 0.106(3) 0.077(2) -0.031(2) -0.0114(19) 0.001(2)
C21 0.0559(13) 0.0439(11) 0.0627(15) -0.0251(11) -0.0114(11) 0.0054(10)
C22 0.0652(14) 0.0483(12) 0.0585(15) -0.0235(11) -0.0064(11) 0.0031(10)
C23 0.0791(17) 0.0648(15) 0.0648(17) -0.0319(14) -0.0058(13) -0.0050(13)
C24 0.102(2) 0.0764(18) 0.0664(19) -0.0354(16) -0.0146(16) 0.0052(16)
C25 0.088(2) 0.0765(18) 0.0609(18) -0.0250(15) -0.0013(14) 0.0026(15)
C26 0.0682(16) 0.0616(15) 0.0745(19) -0.0244(14) -0.0021(13) -0.0113(12)
C27 0.0697(15) 0.0611(15) 0.0644(16) -0.0269(13) -0.0094(12) 0.0025(12)
C28 0.096(2) 0.088(2) 0.081(2) -0.0242(18) -0.0090(17) -0.0184(17)
C31 0.0597(14) 0.0581(13) 0.0592(15) -0.0327(12) -0.0095(11) 0.0042(11)
C32 0.0626(14) 0.0610(14) 0.0588(15) -0.0307(12) -0.0063(12) -0.0052(11)
C33 0.0666(15) 0.0838(18) 0.0697(18) -0.0391(16) -0.0092(13) -0.0037(14)
C34 0.0735(17) 0.099(2) 0.0688(19) -0.0400(18) 0.0020(15) -0.0149(16)
C35 0.089(2) 0.0823(19) 0.0567(17) -0.0248(15) 0.0072(15) -0.0184(16)
C36 0.0913(19) 0.0630(15) 0.0584(16) -0.0280(13) -0.0100(14) -0.0003(14)
C37 0.0702(15) 0.0664(15) 0.0642(17) -0.0341(14) -0.0076(13) 0.0006(13)
C38 0.105(2) 0.088(2) 0.073(2) -0.0333(17) -0.0101(17) 0.0069(18)
C41 0.0509(12) 0.0441(11) 0.0635(15) -0.0259(11) -0.0077(10) 0.0038(9)
C42 0.0524(12) 0.0542(13) 0.0692(16) -0.0283(12) -0.0052(11) 0.0072(10)
C43 0.0589(14) 0.0662(15) 0.0812(19) -0.0317(14) -0.0111(13) 0.0077(12)
C44 0.0577(15) 0.096(2) 0.097(2) -0.0408(19) -0.0095(15) 0.0181(15)
C45 0.082(2) 0.0788(19) 0.091(2) -0.0413(18) -0.0045(16) 0.0211(16)
C46 0.0891(19) 0.0702(17) 0.0734(19) -0.0345(15) -0.0105(15) 0.0219(15)
C47 0.0737(16) 0.0584(14) 0.0709(17) -0.0352(13) -0.0066(13) 0.0084(12)
C48 0.137(3) 0.085(2) 0.097(2) -0.058(2) -0.014(2) 0.0254(19)
C51 0.0565(13) 0.0512(12) 0.0575(14) -0.0281(11) -0.0085(11) 0.0015(10)
C52 0.0561(12) 0.0454(11) 0.0583(14) -0.0219(11) -0.0111(10) 0.0010(10)
C53 0.0627(14) 0.0501(12) 0.0706(16) -0.0301(12) -0.0147(12) 0.0014(11)
C54 0.0678(15) 0.0504(13) 0.0730(17) -0.0294(12) -0.0128(12) 0.0077(11)
C55 0.0713(15) 0.0527(13) 0.0783(18) -0.0399(13) -0.0124(13) 0.0033(11)
C56 0.0659(14) 0.0503(12) 0.0633(15) -0.0303(12) -0.0124(11) -0.0018(11)
C57 0.0566(12) 0.0502(12) 0.0601(15) -0.0261(11) -0.0101(11) 0.0046(10)
C58 0.0714(16) 0.0666(15) 0.0837(19) -0.0441(15) -0.0191(14) 0.0030(13)
Cl1 0.1020(13) 0.1092(14) 0.163(2) -0.0506(14) -0.0466(13) 0.0101(11)
Cl2 0.1059(13) 0.1533(17) 0.1059(14) -0.0680(14) -0.0135(11) -0.0011(12)
C6 0.154(7) 0.087(5) 0.097(6) -0.013(4) -0.017(5) -0.001(5)

loop_
_atom_type_symbol
_atom_type_description
_atom_type_scat_dispersion_real
_atom_type_scat_dispersion_imag
_atom_type_scat_source
C C 0.0033 0.0016 'International Tables Vol C Tables 4.2.6.8 and 6.1.1.4'
H H 0.0000 0.0000 'International Tables Vol C Tables 4.2.6.8 and 6.1.1.4'
Fe Fe 0.3463 0.8444 'International Tables Vol C Tables 4.2.6.8 and 6.1.1.4'
N N 0.0061 0.0033 'International Tables Vol C Tables 4.2.6.8 and 6.1.1.4'
O O 0.0106 0.0060 'International Tables Vol C Tables 4.2.6.8 and 6.1.1.4'
Cl Cl 0.1484 0.1585 'International Tables Vol C Tables 4.2.6.8 and 6.1.1.4'

loop_
_geom_angle_atom_site_label_1
_geom_angle_atom_site_label_2
_geom_angle_atom_site_label_3
_geom_angle
_geom_angle_site_symmetry_1
_geom_angle_site_symmetry_3
_geom_angle_publ_flag
O1 Fe1 O2 91.95(7) . . ?
O1 Fe1 O31 91.97(7) . . ?
O2 Fe1 O31 90.04(7) . . ?
O1 Fe1 O51 96.78(7) . . ?
O2 Fe1 O51 171.08(6) . . ?
O31 Fe1 O51 87.81(7) . . ?
O1 Fe1 O21 93.67(7) . . ?
O2 Fe1 O21 96.55(7) . . ?
O31 Fe1 O21 171.17(6) . . ?
O51 Fe1 O21 84.78(7) . . ?
O1 Fe1 O41 177.75(6) . . ?
O2 Fe1 O41 85.85(7) . . ?
O31 Fe1 O41 88.50(7) . . ?
O51 Fe1 O41 85.44(7) . . ?
O21 Fe1 O41 86.12(7) . . ?
O1 Fe2 O3 81.73(6) . . ?
O1 Fe2 O52 106.64(7) . . ?
O3 Fe2 O52 171.58(6) . . ?
O1 Fe2 O12 89.54(7) . . ?
O3 Fe2 O12 92.20(7) . . ?
O52 Fe2 O12 87.02(7) . . ?
O1 Fe2 O32 92.72(7) . . ?
O3 Fe2 O32 93.09(7) . . ?
O52 Fe2 O32 87.52(7) . . ?
O12 Fe2 O32 174.49(6) . . ?
O1 Fe2 N1 159.73(6) . . ?
O3 Fe2 N1 78.03(7) . . ?
O52 Fe2 N1 93.62(7) . . ?
O12 Fe2 N1 92.23(8) . . ?
O32 Fe2 N1 87.39(8) . . ?
O1 Fe2 Fe3 40.99(4) . . ?
O3 Fe2 Fe3 42.58(5) . . ?
O52 Fe2 Fe3 145.21(5) . . ?
O12 Fe2 Fe3 81.53(6) . . ?
O32 Fe2 Fe3 103.44(5) . . ?
N1 Fe2 Fe3 119.44(5) . . ?
O2 Fe3 O1 96.82(6) 2_656 . ?
O2 Fe3 O3 176.40(6) 2_656 . ?
O1 Fe3 O3 79.58(6) . . ?
O2 Fe3 O42 89.49(6) 2_656 2_656 ?
O1 Fe3 O42 173.28(6) . 2_656 ?
O3 Fe3 O42 94.12(6) . 2_656 ?
O2 Fe3 O11 89.88(7) 2_656 . ?
O1 Fe3 O11 87.20(7) . . ?
O3 Fe3 O11 90.05(7) . . ?
O42 Fe3 O11 90.52(7) 2_656 . ?
O2 Fe3 O22 91.14(7) 2_656 2_656 ?
O1 Fe3 O22 90.67(7) . 2_656 ?
O3 Fe3 O22 88.81(7) . 2_656 ?
O42 Fe3 O22 91.52(7) 2_656 2_656 ?
O11 Fe3 O22 177.73(6) . 2_656 ?
O2 Fe3 Fe2 134.58(4) 2_656 . ?
O1 Fe3 Fe2 39.41(4) . . ?
O3 Fe3 Fe2 41.94(4) . . ?
O42 Fe3 Fe2 133.91(5) 2_656 . ?
O11 Fe3 Fe2 78.94(5) . . ?
O22 Fe3 Fe2 98.92(6) 2_656 . ?
Fe1 O1 Fe2 118.76(8) . . ?
Fe1 O1 Fe3 138.94(7) . . ?
Fe2 O1 Fe3 99.61(7) . . ?
Fe3 O2 Fe1 124.40(8) 2_656 . ?
C1 O3 Fe2 122.26(13) . . ?
C1 O3 Fe3 141.23(13) . . ?
Fe2 O3 Fe3 95.49(7) . . ?
C11 O11 Fe3 126.99(15) . . ?
C11 O12 Fe2 124.63(15) . . ?
C21 O21 Fe1 133.10(15) . . ?
C21 O22 Fe3 133.36(16) . 2_656 ?
C31 O31 Fe1 132.32(15) . . ?
C31 O32 Fe2 129.15(16) . . ?
C41 O41 Fe1 133.29(14) . . ?
C41 O42 Fe3 133.79(14) . 2_656 ?
C51 O51 Fe1 135.37(15) . . ?
C51 O52 Fe2 124.07(14) . . ?
C4 N1 C5 110.88(19) . . ?
C4 N1 C2 111.08(19) . . ?
C5 N1 C2 107.9(2) . . ?
C4 N1 Fe2 112.04(16) . . ?
C5 N1 Fe2 111.65(14) . . ?
C2 N1 Fe2 102.97(13) . . ?
O3 C1 C3 108.78(18) . . ?
O3 C1 C2 106.67(17) . . ?
C3 C1 C2 109.3(2) . . ?
O3 C1 H1 110.7 . . ?
C3 C1 H1 110.7 . . ?
C2 C1 H1 110.7 . . ?
N1 C2 C1 109.37(19) . . ?
N1 C2 H2A 109.8 . . ?
C1 C2 H2A 109.8 . . ?
N1 C2 H2B 109.8 . . ?
C1 C2 H2B 109.8 . . ?
H2A C2 H2B 108.2 . . ?
C1 C3 H3A 109.5 . . ?
C1 C3 H3B 109.5 . . ?
H3A C3 H3B 109.5 . . ?
C1 C3 H3C 109.5 . . ?
H3A C3 H3C 109.5 . . ?
H3B C3 H3C 109.5 . . ?
N1 C4 H4A 109.5 . . ?
N1 C4 H4B 109.5 . . ?
H4A C4 H4B 109.5 . . ?
N1 C4 H4C 109.5 . . ?
H4A C4 H4C 109.5 . . ?
H4B C4 H4C 109.5 . . ?
N1 C5 H5A 109.5 . . ?
N1 C5 H5B 109.5 . . ?
H5A C5 H5B 109.5 . . ?
N1 C5 H5C 109.5 . . ?
H5A C5 H5C 109.5 . . ?
H5B C5 H5C 109.5 . . ?
O11 C11 O12 125.6(2) . . ?
O11 C11 C12 116.3(2) . . ?
O12 C11 C12 118.1(2) . . ?
C17 C12 C13 119.2(2) . . ?
C17 C12 C11 120.8(2) . . ?
C13 C12 C11 120.1(2) . . ?
C12 C13 C14 118.6(3) . . ?
C12 C13 H13 120.7 . . ?
C14 C13 H13 120.7 . . ?
C13 C14 C15 118.7(2) . . ?
C13 C14 H14 120.6 . . ?
C15 C14 H14 120.6 . . ?
C16 C15 C14 122.8(3) . . ?
C16 C15 H15 118.6 . . ?
C14 C15 H15 118.6 . . ?
C15 C16 C17 117.8(3) . . ?
C15 C16 C18 120.9(3) . . ?
C17 C16 C18 120.6(3) . . ?
C12 C17 C16 122.8(2) . . ?
C12 C17 H17 118.6 . . ?
C16 C17 H17 118.6 . . ?
C16 C18 H18A 109.5 . . ?
C16 C18 H18B 109.5 . . ?
H18A C18 H18B 109.5 . . ?
C16 C18 H18C 109.5 . . ?
H18A C18 H18C 109.5 . . ?
H18B C18 H18C 109.5 . . ?
O22 C21 O21 124.4(2) . . ?
O22 C21 C22 116.8(2) . . ?
O21 C21 C22 118.8(2) . . ?
C27 C22 C23 120.3(2) . . ?
C27 C22 C21 120.2(2) . . ?
C23 C22 C21 119.5(2) . . ?
C24 C23 C22 119.7(2) . . ?
C24 C23 H23 120.2 . . ?
C22 C23 H23 120.2 . . ?
C25 C24 C23 120.5(3) . . ?
C25 C24 H24 119.7 . . ?
C23 C24 H24 119.7 . . ?
C24 C25 C26 121.9(3) . . ?
C24 C25 H25 119.0 . . ?
C26 C25 H25 119.0 . . ?
C25 C26 C27 118.4(2) . . ?
C25 C26 C28 121.3(3) . . ?
C27 C26 C28 120.2(3) . . ?
C22 C27 C26 119.1(2) . . ?
C22 C27 H27 120.4 . . ?
C26 C27 H27 120.4 . . ?
C26 C28 H28A 109.5 . . ?
C26 C28 H28B 109.5 . . ?
H28A C28 H28B 109.5 . . ?
C26 C28 H28C 109.5 . . ?
H28A C28 H28C 109.5 . . ?
H28B C28 H28C 109.5 . . ?
O32 C31 O31 126.1(2) . . ?
O32 C31 C32 117.2(2) . . ?
O31 C31 C32 116.7(2) . . ?
C37 C32 C33 118.3(2) . . ?
C37 C32 C31 121.3(2) . . ?
C33 C32 C31 120.4(2) . . ?
C32 C33 C34 120.1(3) . . ?
C32 C33 H33 120.0 . . ?
C34 C33 H33 120.0 . . ?
C35 C34 C33 121.1(3) . . ?
C35 C34 H34 119.5 . . ?
C33 C34 H34 119.5 . . ?
C34 C35 C36 121.4(3) . . ?
C34 C35 H35 119.3 . . ?
C36 C35 H35 119.3 . . ?
C35 C36 C37 116.7(3) . . ?
C35 C36 C38 122.6(3) . . ?
C37 C36 C38 120.5(3) . . ?
C32 C37 C36 122.3(3) . . ?
C32 C37 H37 118.8 . . ?
C36 C37 H37 118.8 . . ?
C36 C38 H38A 109.5 . . ?
C36 C38 H38B 109.5 . . ?
H38A C38 H38B 109.5 . . ?
C36 C38 H38C 109.5 . . ?
H38A C38 H38C 109.5 . . ?
H38B C38 H38C 109.5 . . ?
O42 C41 O41 125.8(2) . . ?
O42 C41 C42 116.2(2) . . ?
O41 C41 C42 118.0(2) . . ?
C43 C42 C47 118.7(2) . . ?
C43 C42 C41 122.8(2) . . ?
C47 C42 C41 118.5(2) . . ?
C42 C43 C44 120.9(3) . . ?
C42 C43 H73 119.6 . . ?
C44 C43 H73 119.6 . . ?
C43 C44 C45 117.4(3) . . ?
C43 C44 H44 121.3 . . ?
C45 C44 H44 121.3 . . ?
C44 C45 C46 126.5(3) . . ?
C44 C45 H45 116.7 . . ?
C46 C45 H45 116.7 . . ?
C47 C46 C45 111.6(3) . . ?
C47 C46 C48 121.3(3) . . ?
C45 C46 C48 126.9(3) . . ?
C46 C47 C42 124.7(2) . . ?
C46 C47 H47 117.6 . . ?
C42 C47 H47 117.6 . . ?
C46 C48 H48A 109.5 . . ?
C46 C48 H48B 109.5 . . ?
H48A C48 H48B 109.5 . . ?
C46 C48 H48C 109.5 . . ?
H48A C48 H48C 109.5 . . ?
H48B C48 H48C 109.5 . . ?
O51 C51 O52 126.7(2) . . ?
O51 C51 C52 117.1(2) . . ?
O52 C51 C52 116.06(19) . . ?
C57 C52 C53 118.3(2) . . ?
C57 C52 C51 121.9(2) . . ?
C53 C52 C51 119.5(2) . . ?
C54 C53 C52 121.4(2) . . ?
C54 C53 H53 119.3 . . ?
C52 C53 H53 119.3 . . ?
C53 C54 C55 119.2(2) . . ?
C53 C54 H54 120.4 . . ?
C55 C54 H54 120.4 . . ?
C56 C55 C54 121.2(2) . . ?
C56 C55 H55 119.4 . . ?
C54 C55 H55 119.4 . . ?
C55 C56 C57 118.2(2) . . ?
C55 C56 C58 121.3(2) . . ?
C57 C56 C58 120.5(2) . . ?
C52 C57 C56 121.6(2) . . ?
C52 C57 H57 119.2 . . ?
C56 C57 H57 119.2 . . ?
C56 C58 H58A 109.5 . . ?
C56 C58 H58B 109.5 . . ?
H58A C58 H58B 109.5 . . ?
C56 C58 H58C 109.5 . . ?
H58A C58 H58C 109.5 . . ?
H58B C58 H58C 109.5 . . ?
Cl2 C6 Cl1 127.2(5) . . ?
Cl2 C6 H6A 105.5 . . ?
Cl1 C6 H6A 105.5 . . ?
Cl2 C6 H6B 105.5 . . ?
Cl1 C6 H6B 105.5 . . ?
H6A C6 H6B 106.1 . . ?

loop_
_geom_bond_atom_site_label_1
_geom_bond_atom_site_label_2
_geom_bond_distance
_geom_bond_site_symmetry_2
_geom_bond_publ_flag
Fe1 O1 1.8808(16) . ?
Fe1 O2 1.9688(15) . ?
Fe1 O31 2.0306(19) . ?
Fe1 O51 2.0440(17) . ?
Fe1 O21 2.0477(19) . ?
Fe1 O41 2.0502(18) . ?
Fe2 O1 1.8974(16) . ?
Fe2 O3 1.9786(16) . ?
Fe2 O52 2.0221(17) . ?
Fe2 O12 2.0431(19) . ?
Fe2 O32 2.0507(18) . ?
Fe2 N1 2.251(2) . ?
Fe2 Fe3 2.9470(10) . ?
Fe3 O2 1.9455(16) 2_656 ?
Fe3 O1 1.9605(15) . ?
Fe3 O3 2.0030(17) . ?
Fe3 O42 2.0190(16) 2_656 ?
Fe3 O11 2.0665(19) . ?
Fe3 O22 2.0804(19) 2_656 ?
O2 Fe3 1.9455(16) 2_656 ?
O3 C1 1.403(3) . ?
O11 C11 1.261(2) . ?
O12 C11 1.268(3) . ?
O21 C21 1.246(3) . ?
O22 C21 1.240(2) . ?
O22 Fe3 2.0804(19) 2_656 ?
O31 C31 1.264(3) . ?
O32 C31 1.236(3) . ?
O41 C41 1.257(3) . ?
O42 C41 1.255(2) . ?
O42 Fe3 2.0190(16) 2_656 ?
O51 C51 1.249(2) . ?
O52 C51 1.282(3) . ?
N1 C4 1.439(3) . ?
N1 C5 1.471(3) . ?
N1 C2 1.489(3) . ?
C1 C3 1.528(3) . ?
C1 C2 1.551(3) . ?
C1 H1 0.9800 . ?
C2 H2A 0.9700 . ?
C2 H2B 0.9700 . ?
C3 H3A 0.9600 . ?
C3 H3B 0.9600 . ?
C3 H3C 0.9600 . ?
C4 H4A 0.9600 . ?
C4 H4B 0.9600 . ?
C4 H4C 0.9600 . ?
C5 H5A 0.9600 . ?
C5 H5B 0.9600 . ?
C5 H5C 0.9600 . ?
C11 C12 1.483(3) . ?
C12 C17 1.379(3) . ?
C12 C13 1.399(3) . ?
C13 C14 1.402(4) . ?
C13 H13 0.9300 . ?
C14 C15 1.448(4) . ?
C14 H14 0.9300 . ?
C15 C16 1.295(4) . ?
C15 H15 0.9300 . ?
C16 C17 1.417(4) . ?
C16 C18 1.511(4) . ?
C17 H17 0.9300 . ?
C18 H18A 0.9600 . ?
C18 H18B 0.9600 . ?
C18 H18C 0.9600 . ?
C21 C22 1.509(3) . ?
C22 C27 1.378(3) . ?
C22 C23 1.390(3) . ?
C23 C24 1.384(4) . ?
C23 H23 0.9300 . ?
C24 C25 1.355(4) . ?
C24 H24 0.9300 . ?
C25 C26 1.368(4) . ?
C25 H25 0.9300 . ?
C26 C27 1.440(3) . ?
C26 C28 1.456(3) . ?
C27 H27 0.9300 . ?
C28 H28A 0.9600 . ?
C28 H28B 0.9600 . ?
C28 H28C 0.9600 . ?
C31 C32 1.520(3) . ?
C32 C37 1.343(3) . ?
C32 C33 1.363(3) . ?
C33 C34 1.382(4) . ?
C33 H33 0.9300 . ?
C34 C35 1.323(4) . ?
C34 H34 0.9300 . ?
C35 C36 1.366(4) . ?
C35 H35 0.9300 . ?
C36 C37 1.417(3) . ?
C36 C38 1.513(4) . ?
C37 H37 0.9300 . ?
C38 H38A 0.9600 . ?
C38 H38B 0.9600 . ?
C38 H38C 0.9600 . ?
C41 C42 1.507(3) . ?
C42 C43 1.353(3) . ?
C42 C47 1.413(3) . ?
C43 C44 1.380(3) . ?
C43 H73 0.9300 . ?
C44 C45 1.389(4) . ?
C44 H44 0.9300 . ?
C45 C46 1.394(4) . ?
C45 H45 0.9300 . ?
C46 C47 1.389(3) . ?
C46 C48 1.510(4) . ?
C47 H47 0.9300 . ?
C48 H48A 0.9600 . ?
C48 H48B 0.9600 . ?
C48 H48C 0.9600 . ?
C51 C52 1.503(3) . ?
C52 C57 1.370(3) . ?
C52 C53 1.397(3) . ?
C53 C54 1.364(3) . ?
C53 H53 0.9300 . ?
C54 C55 1.390(3) . ?
C54 H54 0.9300 . ?
C55 C56 1.375(3) . ?
C55 H55 0.9300 . ?
C56 C57 1.404(3) . ?
C56 C58 1.512(3) . ?
C57 H57 0.9300 . ?
C58 H58A 0.9600 . ?
C58 H58B 0.9600 . ?
C58 H58C 0.9600 . ?
Cl1 C6 1.669(7) . ?
Cl2 C6 1.636(8) . ?
C6 H6A 0.9700 . ?
C6 H6B 0.9700 . ?
